data_7113940
loop_
_publ_author_name
'Laura Ascherl'
'Andreas Nordheider'
'Kasun S. Athukorala Arachchige'
'David B. Cordes'
'Konstantin Karaghiosoff'
'Michael Buhl'
'Alexandra M. Z. Slawin'
'J. Derek Woollins'

_publ_section_title
;
 The activation of Woollins' reagent. Isolation of pyridine stabilised
 PhPSe2
;
_journal_name_full Chem.Commun.
_journal_page_first 6214
_journal_paper_doi 10.1039/C4CC01073F
_journal_volume 50
_journal_year 2014
_chemical_formula_moiety 'C16 H17 N2 P Se3'
_chemical_formula_sum 'C16 H17 N2 P Se3'
_chemical_formula_weight 505.18
_space_group_IT_number 14
_symmetry_cell_setting monoclinic
_symmetry_Int_Tables_number 14
_symmetry_space_group_name_Hall '-P 2ybc'
_symmetry_space_group_name_H-M 'P 1 21/c 1'
_atom_sites_solution_hydrogens geom
_atom_sites_solution_primary direct
_atom_sites_solution_secondary difmap
_cell_angle_alpha 90.0000
_cell_angle_beta 92.710(7)
_cell_angle_gamma 90.0000
_cell_formula_units_Z 4
_cell_length_a 11.284(2)
_cell_length_b 11.263(2)
_cell_length_c 14.482(3)
_cell_measurement_reflns_used 7589
_cell_measurement_temperature 173
_cell_measurement_theta_max 25.35
_cell_measurement_theta_min 3.27
_cell_volume 1838.5(6)
_computing_cell_refinement 'CrystalClear-SM Expert 2.0 rc13'
_computing_data_collection 'CrystalClear-SM Expert 2.0 rc13 (Rigaku, 2009)'
_computing_data_reduction 'CrystalClear-SM Expert 2.0 rc13'
_computing_molecular_graphics 'CrystalStructure 4.0'
_computing_publication_material 'CrystalStructure 4.0 (Rigaku, 2010)'
_computing_structure_refinement 'SHELXL97 (Sheldrick, 2008)'
_computing_structure_solution 'SIR2002 (Burla, et al., 2003)'
_diffrn_ambient_temperature 173
_diffrn_detector_area_resol_mean 7.353
_diffrn_measured_fraction_theta_full 0.995
_diffrn_measured_fraction_theta_max 0.995
_diffrn_measurement_device_type 'Rigaku Mercury70'
_diffrn_measurement_method \w
_diffrn_radiation_type 'Mo K\a'
_diffrn_radiation_wavelength 0.71075
_diffrn_reflns_av_R_equivalents 0.0351
_diffrn_reflns_limit_h_max 13
_diffrn_reflns_limit_h_min -9
_diffrn_reflns_limit_k_max 13
_diffrn_reflns_limit_k_min -13
_diffrn_reflns_limit_l_max 15
_diffrn_reflns_limit_l_min -17
_diffrn_reflns_number 11498
_diffrn_reflns_theta_full 25.00
_diffrn_reflns_theta_max 25.00
_diffrn_standards_number 0
_exptl_absorpt_coefficient_mu 6.088
_exptl_absorpt_correction_T_max 0.885
_exptl_absorpt_correction_T_min 0.609
_exptl_absorpt_correction_type multi-scan
_exptl_absorpt_process_details 'REQAB (Rigaku, 1998)'
_exptl_crystal_colour red
_exptl_crystal_density_diffrn 1.825
_exptl_crystal_density_method 'not measured'
_exptl_crystal_description prism
_exptl_crystal_F_000 976.00
_exptl_crystal_size_max 0.060
_exptl_crystal_size_mid 0.050
_exptl_crystal_size_min 0.020
_refine_diff_density_max 0.390
_refine_diff_density_min -0.430
_refine_ls_extinction_method none
_refine_ls_goodness_of_fit_ref 1.078
_refine_ls_hydrogen_treatment constr
_refine_ls_number_parameters 199
_refine_ls_number_reflns 3215
_refine_ls_number_restraints 0
_refine_ls_R_factor_gt 0.0294
_refine_ls_shift/su_max 0.001
_refine_ls_structure_factor_coef Fsqd
_refine_ls_weighting_details 'w = 1/[\s^2^(Fo^2^)+(0.0000P)^2^+3.2000P] where P=(Fo^2^+2Fc^2^)/3'
_refine_ls_weighting_scheme calc
_refine_ls_wR_factor_ref 0.0520
_reflns_number_gt 2728
_reflns_number_total 3217
_reflns_threshold_expression F^2^>2.0\s(F^2^)
_cod_data_source_file c4cc01073f2.cif
_cod_data_source_block LADW7-FS
_cod_original_cell_volume 1838.3(6)
_cod_database_code 7113940

loop_
_symmetry_equiv_pos_site_id
_symmetry_equiv_pos_as_xyz
1 +X,+Y,+Z
2 -X,1/2+Y,1/2-Z
3 -X,-Y,-Z
4 +X,1/2-Y,1/2+Z

loop_
_atom_site_label
_atom_site_type_symbol
_atom_site_fract_x
_atom_site_fract_y
_atom_site_fract_z
_atom_site_U_iso_or_equiv
_atom_site_adp_type
_atom_site_occupancy
_atom_site_symmetry_multiplicity
_atom_site_calc_flag
_atom_site_refinement_flags
Se1 Se 0.68573(3) 0.79300(3) 0.04402(2) 0.02402(10) Uani 1.0 4 d .
Se2 Se 0.87196(3) 1.02060(3) 0.14652(2) 0.02866(11) Uani 1.0 4 d .
Se3 Se 0.85374(3) 0.73338(4) 0.25903(2) 0.03129(11) Uani 1.0 4 d .
P1 P 0.76212(8) 0.86761(8) 0.17364(6) 0.0192(2) Uani 1.0 4 d .
N1 N 0.2790(3) 0.9598(3) 0.07425(19) 0.0274(8) Uani 1.0 4 d .
N2 N 0.0202(4) 0.6475(4) 0.0911(3) 0.0496(11) Uani 1.0 4 d .
C1 C 0.6366(3) 0.9231(3) 0.2388(2) 0.0200(8) Uani 1.0 4 d .
C2 C 0.6068(3) 0.8754(4) 0.3226(3) 0.0264(9) Uani 1.0 4 d .
C3 C 0.5115(4) 0.9195(4) 0.3694(3) 0.0353(10) Uani 1.0 4 d .
C4 C 0.4454(4) 1.0117(4) 0.3322(3) 0.0370(10) Uani 1.0 4 d .
C5 C 0.4732(4) 1.0599(4) 0.2483(3) 0.0337(10) Uani 1.0 4 d .
C6 C 0.5688(3) 1.0166(4) 0.2020(3) 0.0266(9) Uani 1.0 4 d .
C7 C 0.3662(4) 0.8800(4) 0.0780(3) 0.0316(10) Uani 1.0 4 d .
C8 C 0.3614(4) 0.7871(4) 0.1374(3) 0.0349(10) Uani 1.0 4 d .
C9 C 0.2671(4) 0.7777(4) 0.1942(3) 0.0352(10) Uani 1.0 4 d .
C10 C 0.1777(4) 0.8613(4) 0.1889(3) 0.0335(10) Uani 1.0 4 d .
C11 C 0.1863(4) 0.9530(4) 0.1277(3) 0.0324(10) Uani 1.0 4 d .
C12 C 0.0254(4) 0.7171(4) 0.0185(4) 0.0473(12) Uani 1.0 4 d .
C13 C 0.1014(5) 0.6915(4) -0.0483(3) 0.0497(12) Uani 1.0 4 d .
C14 C 0.1701(4) 0.5946(5) -0.0391(4) 0.0559(13) Uani 1.0 4 d .
C15 C 0.1641(5) 0.5235(5) 0.0352(4) 0.0614(15) Uani 1.0 4 d .
C16 C 0.0875(5) 0.5495(5) 0.1023(3) 0.0566(15) Uani 1.0 4 d .
H1 H 0.2828 1.0192 0.0350 0.0329 Uiso 1.0 4 calc R
H2 H -0.0293 0.6657 0.1341 0.0595 Uiso 1.0 4 calc R
H2A H 0.6522 0.8116 0.3486 0.0316 Uiso 1.0 4 calc R
H3 H 0.4921 0.8860 0.4269 0.0424 Uiso 1.0 4 calc R
H4 H 0.3804 1.0423 0.3642 0.0443 Uiso 1.0 4 calc R
H5 H 0.4267 1.1230 0.2222 0.0405 Uiso 1.0 4 calc R
H6 H 0.5883 1.0510 0.1448 0.0320 Uiso 1.0 4 calc R
H7 H 0.4313 0.8880 0.0392 0.0380 Uiso 1.0 4 calc R
H8 H 0.4226 0.7291 0.1399 0.0418 Uiso 1.0 4 calc R
H9 H 0.2637 0.7138 0.2369 0.0422 Uiso 1.0 4 calc R
H10 H 0.1116 0.8553 0.2270 0.0402 Uiso 1.0 4 calc R
H11 H 0.1262 1.0120 0.1233 0.0389 Uiso 1.0 4 calc R
H12 H -0.0241 0.7853 0.0129 0.0568 Uiso 1.0 4 calc R
H13 H 0.1059 0.7413 -0.1009 0.0596 Uiso 1.0 4 calc R
H14 H 0.2238 0.5760 -0.0856 0.0671 Uiso 1.0 4 calc R
H15 H 0.2132 0.4551 0.0409 0.0737 Uiso 1.0 4 calc R
H16 H 0.0820 0.5003 0.1552 0.0679 Uiso 1.0 4 calc R

loop_
_atom_site_aniso_label
_atom_site_aniso_U_11
_atom_site_aniso_U_22
_atom_site_aniso_U_33
_atom_site_aniso_U_12
_atom_site_aniso_U_13
_atom_site_aniso_U_23
Se1 0.0296(3) 0.0226(2) 0.01999(18) -0.00115(17) 0.00206(14) -0.00275(15)
Se2 0.0257(3) 0.0306(3) 0.0300(2) -0.00827(17) 0.00335(15) 0.00361(17)
Se3 0.0299(3) 0.0364(3) 0.0278(2) 0.01027(18) 0.00365(16) 0.01175(18)
P1 0.0183(5) 0.0216(5) 0.0177(5) 0.0010(4) 0.0021(4) 0.0019(4)
N1 0.0269(19) 0.0301(19) 0.0249(16) -0.0050(16) -0.0019(14) 0.0069(14)
N2 0.056(3) 0.057(3) 0.037(3) -0.022(3) 0.0230(18) -0.024(2)
C1 0.017(2) 0.022(2) 0.0210(18) -0.0066(16) 0.0001(14) -0.0096(16)
C2 0.026(3) 0.028(3) 0.0247(19) -0.0053(18) 0.0056(16) -0.0040(17)
C3 0.036(3) 0.036(3) 0.035(3) -0.008(2) 0.0154(18) -0.006(2)
C4 0.022(3) 0.034(3) 0.057(3) -0.0066(19) 0.0203(19) -0.015(3)
C5 0.025(3) 0.023(3) 0.053(3) 0.0040(18) 0.0000(19) -0.007(2)
C6 0.027(3) 0.023(2) 0.030(2) 0.0031(18) 0.0009(16) -0.0058(17)
C7 0.023(3) 0.038(3) 0.035(3) 0.0052(19) 0.0014(17) 0.0049(19)
C8 0.028(3) 0.031(3) 0.045(3) 0.0055(19) -0.0036(19) -0.005(2)
C9 0.046(3) 0.026(3) 0.033(3) -0.011(2) -0.0083(19) 0.0085(18)
C10 0.033(3) 0.040(3) 0.027(2) -0.008(2) 0.0055(17) -0.0008(19)
C11 0.025(3) 0.035(3) 0.036(3) 0.0051(19) -0.0018(18) -0.004(2)
C12 0.048(3) 0.027(3) 0.066(4) 0.008(3) -0.005(3) -0.008(3)
C13 0.067(4) 0.037(3) 0.046(3) -0.014(3) 0.011(3) 0.008(3)
C14 0.040(3) 0.064(4) 0.065(4) 0.002(3) 0.016(3) -0.016(3)
C15 0.057(4) 0.043(3) 0.081(4) 0.021(3) -0.037(3) -0.010(3)
C16 0.097(5) 0.040(3) 0.030(3) -0.032(3) -0.031(3) 0.009(3)

loop_
_atom_type_symbol
_atom_type_description
_atom_type_scat_dispersion_real
_atom_type_scat_dispersion_imag
_atom_type_scat_source
C C 0.0033 0.0016
;
International Tables for Crystallography
(1992, Vol. C, Tables 4.2.6.8 and 6.1.1.4)
;
H H 0.0000 0.0000
;
International Tables for Crystallography
(1992, Vol. C, Table 6.1.1.4)
;
Se Se -0.0929 2.2259
;
International Tables for Crystallography
(1992, Vol. C, Tables 4.2.6.8 and 6.1.1.4)
;
P P 0.1023 0.0942
;
International Tables for Crystallography
(1992, Vol. C, Tables 4.2.6.8 and 6.1.1.4)
;
N N 0.0061 0.0033
;
International Tables for Crystallography
(1992, Vol. C, Tables 4.2.6.8 and 6.1.1.4)
;

loop_
_geom_angle_atom_site_label_1
_geom_angle_atom_site_label_2
_geom_angle_atom_site_label_3
_geom_angle
_geom_angle_publ_flag
Se1 P1 Se2 110.72(4) yes
Se1 P1 Se3 112.07(5) yes
Se1 P1 C1 106.66(11) yes
Se2 P1 Se3 113.17(5) yes
Se2 P1 C1 106.38(12) yes
Se3 P1 C1 107.41(11) yes
C7 N1 C11 122.4(4) yes
C12 N2 C16 122.6(4) yes
P1 C1 C2 122.7(3) yes
P1 C1 C6 118.8(3) yes
C2 C1 C6 118.5(4) yes
C1 C2 C3 121.0(4) yes
C2 C3 C4 119.8(4) yes
C3 C4 C5 120.0(4) yes
C4 C5 C6 120.1(4) yes
C1 C6 C5 120.5(4) yes
N1 C7 C8 119.7(4) yes
C7 C8 C9 119.5(4) yes
C8 C9 C10 119.8(4) yes
C9 C10 C11 118.5(4) yes
N1 C11 C10 120.1(4) yes
N2 C12 C13 119.8(4) yes
C12 C13 C14 119.1(5) yes
C13 C14 C15 120.8(5) yes
C14 C15 C16 120.0(5) yes
N2 C16 C15 117.7(5) yes
C7 N1 H1 118.783 no
C11 N1 H1 118.784 no
C12 N2 H2 118.675 no
C16 N2 H2 118.693 no
C1 C2 H2A 119.511 no
C3 C2 H2A 119.515 no
C2 C3 H3 120.082 no
C4 C3 H3 120.083 no
C3 C4 H4 119.992 no
C5 C4 H4 119.991 no
C4 C5 H5 119.937 no
C6 C5 H5 119.933 no
C1 C6 H6 119.748 no
C5 C6 H6 119.746 no
N1 C7 H7 120.175 no
C8 C7 H7 120.172 no
C7 C8 H8 120.276 no
C9 C8 H8 120.265 no
C8 C9 H9 120.094 no
C10 C9 H9 120.101 no
C9 C10 H10 120.748 no
C11 C10 H10 120.742 no
N1 C11 H11 119.930 no
C10 C11 H11 119.941 no
N2 C12 H12 120.094 no
C13 C12 H12 120.088 no
C12 C13 H13 120.469 no
C14 C13 H13 120.467 no
C13 C14 H14 119.606 no
C15 C14 H14 119.593 no
C14 C15 H15 119.986 no
C16 C15 H15 119.987 no
N2 C16 H16 121.172 no
C15 C16 H16 121.170 no

loop_
_geom_bond_atom_site_label_1
_geom_bond_atom_site_label_2
_geom_bond_distance
_geom_bond_publ_flag
Se1 P1 2.1954(10) yes
Se2 P1 2.1692(10) yes
Se3 P1 2.1823(10) yes
P1 C1 1.848(4) yes
N1 C7 1.331(5) yes
N1 C11 1.333(5) yes
N2 C12 1.316(6) yes
N2 C16 1.345(7) yes
C1 C2 1.383(5) yes
C1 C6 1.392(5) yes
C2 C3 1.390(6) yes
C3 C4 1.374(6) yes
C4 C5 1.380(6) yes
C5 C6 1.385(6) yes
C7 C8 1.357(6) yes
C8 C9 1.380(6) yes
C9 C10 1.380(6) yes
C10 C11 1.367(6) yes
C12 C13 1.353(7) yes
C13 C14 1.342(7) yes
C14 C15 1.346(8) yes
C15 C16 1.362(8) yes
N1 H1 0.880 no
N2 H2 0.880 no
C2 H2A 0.950 no
C3 H3 0.950 no
C4 H4 0.950 no
C5 H5 0.950 no
C6 H6 0.950 no
C7 H7 0.950 no
C8 H8 0.950 no
C9 H9 0.950 no
C10 H10 0.950 no
C11 H11 0.950 no
C12 H12 0.950 no
C13 H13 0.950 no
C14 H14 0.950 no
C15 H15 0.950 no
C16 H16 0.950 no

loop_
_geom_contact_atom_site_label_1
_geom_contact_atom_site_label_2
_geom_contact_distance
_geom_contact_publ_flag
_geom_contact_site_symmetry_2
Se2 C6 3.551(4) no .
Se3 C2 3.378(4) no .
N1 C9 2.696(5) no .
N2 C14 2.660(6) no .
C1 C4 2.785(6) no .
C2 C5 2.756(5) no .
C3 C6 2.763(6) no .
C7 C10 2.734(6) no .
C8 C11 2.718(6) no .
C12 C15 2.688(7) no .
C13 C16 2.715(7) no .
Se1 N1 3.303(3) no 3_675
Se2 N1 3.558(3) no 3_675
Se2 C13 3.560(5) no 3_675
Se3 N2 3.288(4) no 1_655
Se3 C11 3.597(4) no 2_645
N1 Se1 3.303(3) no 3_675
N1 Se2 3.558(3) no 3_675
N1 C5 3.450(5) no .
N2 Se3 3.288(4) no 1_455
N2 C9 3.427(6) no .
N2 C10 3.275(6) no .
N2 C14 3.530(7) no 3_565
N2 C15 3.319(7) no 3_565
C5 N1 3.450(5) no .
C5 C7 3.372(6) no .
C5 C8 3.532(6) no 2_655
C6 C7 3.230(5) no .
C6 C8 3.581(6) no .
C7 C5 3.372(6) no .
C7 C6 3.230(5) no .
C8 C5 3.532(6) no 2_645
C8 C6 3.581(6) no .
C9 N2 3.427(6) no .
C9 C16 3.496(7) no .
C10 N2 3.275(6) no .
C10 C12 3.359(6) no .
C11 Se3 3.597(4) no 2_655
C11 C12 3.548(6) no .
C12 C10 3.359(6) no .
C12 C11 3.548(6) no .
C12 C15 3.516(7) no 3_565
C13 Se2 3.560(5) no 3_675
C13 C16 3.517(7) no 3_565
C14 N2 3.530(7) no 3_565
C14 C16 3.417(8) no 3_565
C15 N2 3.319(7) no 3_565
C15 C12 3.516(7) no 3_565
C15 C16 3.488(8) no 3_565
C16 C9 3.496(7) no .
C16 C13 3.517(7) no 3_565
C16 C14 3.417(8) no 3_565
C16 C15 3.488(8) no 3_565
Se1 H6 3.4539 no .
Se2 H6 3.2176 no .
Se3 H2A 2.8117 no .
P1 H2A 2.9410 no .
P1 H6 2.8648 no .
N1 H8 3.1835 no .
N1 H10 3.1997 no .
N2 H13 3.1689 no .
N2 H15 3.1800 no .
C1 H3 3.2674 no .
C1 H5 3.2674 no .
C2 H4 3.2507 no .
C2 H6 3.2454 no .
C3 H5 3.2425 no .
C4 H2A 3.2455 no .
C4 H6 3.2522 no .
C5 H3 3.2443 no .
C6 H2A 3.2453 no .
C6 H4 3.2544 no .
C7 H9 3.2230 no .
C7 H11 3.1851 no .
C8 H1 3.1136 no .
C8 H10 3.2506 no .
C9 H1 3.5755 no .
C9 H7 3.2268 no .
C9 H11 3.2237 no .
C10 H1 3.1282 no .
C10 H8 3.2475 no .
C11 H7 3.1870 no .
C11 H9 3.2229 no .
C12 H14 3.1827 no .
C12 H16 3.1897 no .
C13 H2 3.0987 no .
C13 H15 3.1922 no .
C14 H2 3.5397 no .
C14 H12 3.1839 no .
C14 H16 3.2092 no .
C15 H2 3.1098 no .
C15 H13 3.1957 no .
C16 H12 3.1872 no .
C16 H14 3.2022 no .
H1 H7 2.2331 no .
H1 H11 2.2312 no .
H2 H12 2.2153 no .
H2 H16 2.2592 no .
H2A H3 2.3338 no .
H3 H4 2.3251 no .
H4 H5 2.3295 no .
H5 H6 2.3309 no .
H7 H8 2.3139 no .
H8 H9 2.3356 no .
H9 H10 2.3417 no .
H10 H11 2.3271 no .
H12 H13 2.3113 no .
H13 H14 2.2929 no .
H14 H15 2.2896 no .
H15 H16 2.3286 no .
Se1 H1 2.4393 no 3_675
Se1 H2A 3.0727 no 4_564
Se1 H3 3.3705 no 4_564
Se1 H4 3.2232 no 2_645
Se1 H7 3.0611 no .
Se1 H8 3.4135 no .
Se1 H12 3.3272 no 1_655
Se1 H15 3.2795 no 3_665
Se2 H1 3.1186 no 3_675
Se2 H9 3.1895 no 2_655
Se2 H10 3.4401 no 1_655
Se2 H11 2.9051 no 1_655
Se2 H12 3.5157 no 1_655
Se2 H13 2.7754 no 3_675
Se2 H16 2.9032 no 2_655
Se3 H2 2.4129 no 1_655
Se3 H5 3.4231 no 2_645
Se3 H10 3.2703 no 1_655
Se3 H11 3.0223 no 2_645
Se3 H13 3.4274 no 4_665
Se3 H16 3.3197 no 2_655
P1 H1 3.2968 no 3_675
P1 H2 3.3415 no 1_655
P1 H12 3.5537 no 1_655
P1 H16 3.3258 no 2_655
N1 H5 3.2265 no .
N1 H6 3.5728 no 3_675
N2 H9 3.4658 no .
N2 H10 3.1974 no .
N2 H15 3.3830 no 3_565
C1 H5 3.5067 no 2_645
C1 H8 3.5115 no .
C1 H9 3.4742 no 2_655
C1 H15 3.5604 no 2_655
C1 H16 3.5689 no 2_655
C2 H5 2.9371 no 2_645
C2 H15 2.9090 no 2_655
C3 H8 3.5686 no 2_655
C3 H14 3.3420 no 4_565
C3 H15 3.3349 no 2_655
C4 H8 2.8840 no 2_655
C4 H14 2.9878 no 4_565
C5 H2A 3.4374 no 2_655
C5 H8 2.7298 no 2_655
C5 H9 3.4354 no 2_655
C6 H7 3.1170 no .
C6 H8 3.3097 no 2_655
C6 H9 3.0214 no 2_655
C7 H5 3.4905 no .
C7 H6 3.2706 no .
C7 H6 3.3810 no 3_675
C8 H5 3.5780 no 2_645
C9 H13 3.5584 no 4_565
C10 H2 3.2811 no .
C10 H12 3.4450 no .
C10 H13 3.3892 no 4_565
C10 H14 3.3569 no 4_565
C11 H5 3.5418 no .
C11 H12 3.4057 no .
C12 H10 3.4941 no .
C12 H15 3.3951 no 3_565
C13 H10 3.3047 no 4_564
C13 H16 3.3220 no 3_565
C14 H2 3.5782 no 3_565
C14 H4 3.2070 no 4_564
C14 H10 3.4670 no 4_564
C14 H16 3.4069 no 3_565
C15 H2 3.5369 no 3_565
C15 H2A 3.5351 no 2_645
C16 H9 3.2865 no .
H1 Se1 2.4393 no 3_675
H1 Se2 3.1186 no 3_675
H1 P1 3.2968 no 3_675
H1 H5 3.3074 no .
H1 H6 3.1429 no 3_675
H2 Se3 2.4129 no 1_455
H2 P1 3.3415 no 1_455
H2 C10 3.2811 no .
H2 C14 3.5782 no 3_565
H2 C15 3.5369 no 3_565
H2 H10 2.9493 no .
H2 H14 3.5453 no 3_565
H2 H15 3.4749 no 3_565
H2A Se1 3.0727 no 4_565
H2A C5 3.4374 no 2_645
H2A C15 3.5351 no 2_655
H2A H5 2.5043 no 2_645
H2A H15 2.6936 no 2_655
H3 Se1 3.3705 no 4_565
H3 H3 3.3277 no 3_676
H3 H4 3.3853 no 3_676
H3 H7 3.5699 no 4_565
H3 H8 3.4694 no 4_565
H3 H14 3.0551 no 4_565
H3 H15 3.4259 no 2_655
H4 Se1 3.2232 no 2_655
H4 C14 3.2070 no 4_565
H4 H3 3.3853 no 3_676
H4 H8 3.0625 no 2_655
H4 H14 2.3559 no 4_565
H4 H15 3.2506 no 4_565
H5 Se3 3.4231 no 2_655
H5 N1 3.2265 no .
H5 C1 3.5067 no 2_655
H5 C2 2.9371 no 2_655
H5 C7 3.4905 no .
H5 C8 3.5780 no 2_655
H5 C11 3.5418 no .
H5 H1 3.3074 no .
H5 H2A 2.5043 no 2_655
H5 H8 2.8255 no 2_655
H6 N1 3.5728 no 3_675
H6 C7 3.2706 no .
H6 C7 3.3810 no 3_675
H6 H1 3.1429 no 3_675
H6 H7 2.9300 no .
H6 H7 2.7508 no 3_675
H6 H9 2.9699 no 2_655
H7 Se1 3.0611 no .
H7 C6 3.1170 no .
H7 H3 3.5699 no 4_564
H7 H6 2.9300 no .
H7 H6 2.7508 no 3_675
H7 H7 3.1971 no 3_675
H8 Se1 3.4135 no .
H8 C1 3.5115 no .
H8 C3 3.5686 no 2_645
H8 C4 2.8840 no 2_645
H8 C5 2.7298 no 2_645
H8 C6 3.3097 no 2_645
H8 H3 3.4694 no 4_564
H8 H4 3.0625 no 2_645
H8 H5 2.8255 no 2_645
H9 Se2 3.1895 no 2_645
H9 N2 3.4658 no .
H9 C1 3.4742 no 2_645
H9 C5 3.4354 no 2_645
H9 C6 3.0214 no 2_645
H9 C16 3.2865 no .
H9 H6 2.9699 no 2_645
H9 H13 3.0559 no 4_565
H9 H14 3.5394 no 4_565
H9 H16 3.3401 no .
H10 Se2 3.4401 no 1_455
H10 Se3 3.2703 no 1_455
H10 N2 3.1974 no .
H10 C12 3.4941 no .
H10 C13 3.3047 no 4_565
H10 C14 3.4670 no 4_565
H10 H2 2.9493 no .
H10 H12 3.4827 no .
H10 H13 2.7237 no 4_565
H10 H14 3.0402 no 4_565
H10 H16 3.2711 no 2_555
H11 Se2 2.9051 no 1_455
H11 Se3 3.0223 no 2_655
H11 H12 3.4199 no .
H11 H12 3.1963 no 3_575
H12 Se1 3.3272 no 1_455
H12 Se2 3.5157 no 1_455
H12 P1 3.5537 no 1_455
H12 C10 3.4450 no .
H12 C11 3.4057 no .
H12 H10 3.4827 no .
H12 H11 3.4199 no .
H12 H11 3.1963 no 3_575
H12 H15 3.5114 no 3_565
H13 Se2 2.7754 no 3_675
H13 Se3 3.4274 no 4_464
H13 C9 3.5584 no 4_564
H13 C10 3.3892 no 4_564
H13 H9 3.0559 no 4_564
H13 H10 2.7237 no 4_564
H13 H16 3.5157 no 3_565
H14 C3 3.3420 no 4_564
H14 C4 2.9878 no 4_564
H14 C10 3.3569 no 4_564
H14 H2 3.5453 no 3_565
H14 H3 3.0551 no 4_564
H14 H4 2.3559 no 4_564
H14 H9 3.5394 no 4_564
H14 H10 3.0402 no 4_564
H15 Se1 3.2795 no 3_665
H15 N2 3.3830 no 3_565
H15 C1 3.5604 no 2_645
H15 C2 2.9090 no 2_645
H15 C3 3.3349 no 2_645
H15 C12 3.3951 no 3_565
H15 H2 3.4749 no 3_565
H15 H2A 2.6936 no 2_645
H15 H3 3.4259 no 2_645
H15 H4 3.2506 no 4_564
H15 H12 3.5114 no 3_565
H16 Se2 2.9032 no 2_645
H16 Se3 3.3197 no 2_645
H16 P1 3.3258 no 2_645
H16 C1 3.5689 no 2_645
H16 C13 3.3220 no 3_565
H16 C14 3.4069 no 3_565
H16 H9 3.3401 no .
H16 H10 3.2711 no 2_545
H16 H13 3.5157 no 3_565

loop_
_geom_torsion_atom_site_label_1
_geom_torsion_atom_site_label_2
_geom_torsion_atom_site_label_3
_geom_torsion_atom_site_label_4
_geom_torsion
_geom_torsion_publ_flag
Se1 P1 C1 C2 115.3(3) no
Se1 P1 C1 C6 -64.5(3) no
Se2 P1 C1 C2 -126.4(3) no
Se2 P1 C1 C6 53.7(3) no
Se3 P1 C1 C2 -5.0(3) no
Se3 P1 C1 C6 175.20(18) no
C7 N1 C11 C10 -0.4(5) no
C11 N1 C7 C8 0.6(5) no
C12 N2 C16 C15 0.4(7) no
C16 N2 C12 C13 -0.4(7) no
P1 C1 C2 C3 -179.8(2) no
P1 C1 C6 C5 179.3(2) no
C2 C1 C6 C5 -0.5(5) no
C6 C1 C2 C3 -0.0(5) no
C1 C2 C3 C4 0.1(6) no
C2 C3 C4 C5 0.4(6) no
C3 C4 C5 C6 -0.9(6) no
C4 C5 C6 C1 1.0(6) no
N1 C7 C8 C9 -1.0(6) no
C7 C8 C9 C10 1.1(6) no
C8 C9 C10 C11 -0.9(6) no
C9 C10 C11 N1 0.6(6) no
N2 C12 C13 C14 0.2(7) no
C12 C13 C14 C15 0.1(7) no
C13 C14 C15 C16 -0.1(8) no
C14 C15 C16 N2 -0.1(8) no
